data_7030847
loop_
_publ_author_name
'Schwamm, Ryan J.'
'Day, Benjamin M.'
'Mansfield, Natalie E.'
'Knowelden, William'
'Hitchcock, Peter B.'
'Coles, Martyn P.'

_publ_section_title
;
 Catalytic bond forming reactions promoted by amidinate, guanidinate and
 phosphaguanidinate compounds of magnesium.
;
_journal_issue 38
_journal_name_full 'Dalton transactions (Cambridge, England : 2003)'
_journal_page_first 14302
_journal_page_last 14314
_journal_paper_doi 10.1039/c4dt01097c
_journal_volume 43
_journal_year 2014
_chemical_compound_source 'synthesis as described'
_chemical_formula_moiety 'C44 H63 Mg N2 O2 P'
_chemical_formula_sum 'C44 H63 Mg N2 O2 P'
_chemical_formula_weight 707.24
_chemical_name_systematic
;
 ?
;
_space_group_IT_number 14
_symmetry_cell_setting monoclinic
_symmetry_Int_Tables_number 14
_symmetry_space_group_name_Hall '-P 2ybc'
_symmetry_space_group_name_H-M 'P 1 21/c 1'
_atom_sites_solution_hydrogens geom
_atom_sites_solution_primary direct
_atom_sites_solution_secondary difmap
_audit_conform_dict_location ftp://ftp.iucr.org/pub/cif_core.dic
_audit_conform_dict_name cif_core.dic
_audit_conform_dict_version 2.3
_audit_creation_date 2014-04-08T15:09:17-00:00
_audit_creation_method 'WinGX routine CIF_UPDATE'
_cell_angle_alpha 90
_cell_angle_beta 95.552(1)
_cell_angle_gamma 90
_cell_formula_units_Z 4
_cell_length_a 9.5663(2)
_cell_length_b 23.8131(5)
_cell_length_c 18.3412(3)
_cell_measurement_reflns_used 19576
_cell_measurement_temperature 173(2)
_cell_measurement_theta_max 26.022
_cell_measurement_theta_min 3.395
_cell_measurement_wavelength 0.71073
_cell_volume 4158.58(14)
_computing_cell_refinement 'HKL Scalepack (Otwinowski & Minor 1997)'
_computing_data_collection 'Collect (Nonius BV, 1997-2000)'
_computing_data_reduction 'HKL Denzo and Scalepack (Otwinowski & Minor 1'
_computing_molecular_graphics 'Ortep-3 for Windows (Farrugia, 1997)'
_computing_publication_material 'WinGX publication routines (Farrugia, 1999)'
_computing_structure_refinement 'SHELXL-97 (Sheldrick, 1997)'
_computing_structure_solution 'SHELXS-86 (Sheldrick, 1986)'
_diffrn_ambient_temperature 173(2)
_diffrn_detector 'CCD plate'
_diffrn_detector_area_resol_mean 9
_diffrn_measured_fraction_theta_full 0.974
_diffrn_measured_fraction_theta_max 0.974
_diffrn_measurement_device '95mm CCD camera on \k-goniostat'
_diffrn_measurement_device_type KappaCCD
_diffrn_measurement_method 'CCD rotation images, thick slices'
_diffrn_orient_matrix_type 'by Nonius Collect from scalepack cell'
_diffrn_orient_matrix_UB_11 0.68556E-2
_diffrn_orient_matrix_UB_12 -0.369876E-1
_diffrn_orient_matrix_UB_13 -0.252241E-1
_diffrn_orient_matrix_UB_21 -0.308003E-1
_diffrn_orient_matrix_UB_22 -0.195761E-1
_diffrn_orient_matrix_UB_23 0.439539E-1
_diffrn_orient_matrix_UB_31 -0.100174
_diffrn_orient_matrix_UB_32 0.34877E-2
_diffrn_orient_matrix_UB_33 -0.207977E-1
_diffrn_radiation_monochromator graphite
_diffrn_radiation_probe x-ray
_diffrn_radiation_type MoK\a
_diffrn_radiation_wavelength 0.71073
_diffrn_reflns_av_R_equivalents 0.0592
_diffrn_reflns_av_unetI/netI 0.05
_diffrn_reflns_limit_h_max 10
_diffrn_reflns_limit_h_min -11
_diffrn_reflns_limit_k_max 28
_diffrn_reflns_limit_k_min -29
_diffrn_reflns_limit_l_max 22
_diffrn_reflns_limit_l_min -22
_diffrn_reflns_number 27354
_diffrn_reflns_theta_full 26.22
_diffrn_reflns_theta_max 26.22
_diffrn_reflns_theta_min 3.46
_diffrn_source 'Enraf Nonius FR590'
_exptl_absorpt_coefficient_mu 0.118
_exptl_absorpt_correction_T_max 0.9677
_exptl_absorpt_correction_T_min 0.8149
_exptl_absorpt_correction_type multi-scan
_exptl_absorpt_process_details
;
        [c.f. r.h. blessing, acta cryst. (1995), a51, 33-38]
;
_exptl_crystal_colour colourless
_exptl_crystal_density_diffrn 1.13
_exptl_crystal_density_method 'not measured'
_exptl_crystal_description prism
_exptl_crystal_F_000 1536
_exptl_crystal_size_max 0.3
_exptl_crystal_size_mid 0.3
_exptl_crystal_size_min 0.25
_refine_diff_density_max 0.439
_refine_diff_density_min -0.439
_refine_diff_density_rms 0.048
_refine_ls_extinction_method none
_refine_ls_goodness_of_fit_ref 1.02
_refine_ls_hydrogen_treatment constr
_refine_ls_matrix_type full
_refine_ls_number_parameters 445
_refine_ls_number_reflns 8147
_refine_ls_number_restraints 0
_refine_ls_restrained_S_all 1.02
_refine_ls_R_factor_all 0.087
_refine_ls_R_factor_gt 0.0608
_refine_ls_shift/su_max 0.001
_refine_ls_shift/su_mean 0
_refine_ls_structure_factor_coef Fsqd
_refine_ls_weighting_details 'calc w=1/[\s^2^(Fo^2^)+(0.0630P)^2^+3.4868P] where P=(Fo^2^+2Fc^2^)/3'
_refine_ls_weighting_scheme calc
_refine_ls_wR_factor_gt 0.1447
_refine_ls_wR_factor_ref 0.1617
_reflns_number_gt 5995
_reflns_number_total 8147
_reflns_threshold_expression >2sigma(I)
_cod_data_source_file c4dt01097c2.cif
_cod_data_source_block compound12-mar1906_relabelled
_cod_depositor_comments 'Adding full bibliography for 7030844--7030850.cif.'
_cod_original_sg_symbol_H-M 'P 21/c'
_cod_database_code 7030847

loop_
_symmetry_equiv_pos_as_xyz
'x, y, z'
'-x, y+1/2, -z+1/2'
'-x, -y, -z'
'x, -y-1/2, z-1/2'

loop_
_atom_site_label
_atom_site_type_symbol
_atom_site_fract_x
_atom_site_fract_y
_atom_site_fract_z
_atom_site_U_iso_or_equiv
_atom_site_adp_type
_atom_site_occupancy
_atom_site_symmetry_multiplicity
_atom_site_calc_flag
_atom_site_refinement_flags
_atom_site_disorder_assembly
_atom_site_disorder_group
P P 0.33333(7) 0.67357(2) 0.41928(3) 0.03376(17) Uani 1 1 d . . .
Mg Mg 0.08079(8) 0.65909(3) 0.21057(4) 0.0330(2) Uani 1 1 d . A .
O1 O -0.08802(17) 0.65804(6) 0.15254(9) 0.0360(4) Uani 1 1 d . . .
O2 O 0.22638(19) 0.66730(10) 0.13975(10) 0.0615(6) Uani 1 1 d . . .
N1 N 0.1483(2) 0.70623(8) 0.30152(11) 0.0412(5) Uani 1 1 d . . .
N2 N 0.1847(2) 0.61379(8) 0.29674(11) 0.0347(5) Uani 1 1 d . . .
C1 C 0.2115(2) 0.66156(9) 0.33313(13) 0.0316(5) Uani 1 1 d . A .
C2 C 0.1500(3) 0.76281(9) 0.33215(13) 0.0380(6) Uani 1 1 d . A .
H2 H 0.2149 0.7633 0.3783 0.046 Uiso 1 1 calc R . .
C3 C 0.2024(5) 0.80335(12) 0.2797(2) 0.0823(12) Uani 1 1 d . . .
H3B H 0.1481 0.7987 0.2313 0.099 Uiso 1 1 calc R A .
H3A H 0.302 0.7948 0.2737 0.099 Uiso 1 1 calc R . .
C4 C 0.1910(6) 0.86450(13) 0.3045(2) 0.0940(15) Uani 1 1 d . A .
H4B H 0.252 0.8705 0.3506 0.113 Uiso 1 1 calc R . .
H4A H 0.2232 0.8899 0.2668 0.113 Uiso 1 1 calc R . .
C5 C 0.0452(5) 0.87765(14) 0.3161(2) 0.0919(16) Uani 1 1 d . . .
H5B H 0.0386 0.9172 0.3319 0.11 Uiso 1 1 calc R A .
H5A H -0.0152 0.873 0.2695 0.11 Uiso 1 1 calc R . .
C6 C -0.0039(5) 0.84074(18) 0.3715(3) 0.1008(16) Uani 1 1 d . A .
H6B H -0.1025 0.8501 0.3784 0.121 Uiso 1 1 calc R . .
H6A H 0.0534 0.8472 0.4187 0.121 Uiso 1 1 calc R . .
C7 C 0.0053(4) 0.77828(15) 0.3503(2) 0.0797(11) Uani 1 1 d . . .
H7B H -0.0201 0.7547 0.3915 0.096 Uiso 1 1 calc R A .
H7A H -0.0631 0.7705 0.3075 0.096 Uiso 1 1 calc R . .
C8 C 0.2507(2) 0.55989(9) 0.31634(13) 0.0328(5) Uani 1 1 d . A .
H8 H 0.3008 0.5631 0.3666 0.039 Uiso 1 1 calc R . .
C9 C 0.3572(3) 0.54398(10) 0.26347(15) 0.0409(6) Uani 1 1 d . . .
H9B H 0.4323 0.5727 0.2659 0.049 Uiso 1 1 calc R A .
H9A H 0.3104 0.5437 0.2129 0.049 Uiso 1 1 calc R . .
C10 C 0.4230(3) 0.48657(11) 0.28057(17) 0.0475(7) Uani 1 1 d . A .
H10B H 0.4863 0.477 0.2428 0.057 Uiso 1 1 calc R . .
H10A H 0.4799 0.4881 0.3286 0.057 Uiso 1 1 calc R . .
C11 C 0.3115(3) 0.44129(10) 0.28251(16) 0.0468(7) Uani 1 1 d . . .
H11B H 0.2623 0.4364 0.2329 0.056 Uiso 1 1 calc R A .
H11A H 0.3567 0.4052 0.2976 0.056 Uiso 1 1 calc R . .
C12 C 0.2062(3) 0.45692(10) 0.33568(15) 0.0428(6) Uani 1 1 d . A .
H12B H 0.2539 0.4579 0.386 0.051 Uiso 1 1 calc R . .
H12A H 0.1318 0.4279 0.3341 0.051 Uiso 1 1 calc R . .
C13 C 0.1392(3) 0.51404(10) 0.31736(14) 0.0378(6) Uani 1 1 d . . .
H13B H 0.074 0.5235 0.3542 0.045 Uiso 1 1 calc R A .
H13A H 0.0843 0.5121 0.2688 0.045 Uiso 1 1 calc R . .
C14 C 0.4959(2) 0.63902(10) 0.39819(13) 0.0359(5) Uani 1 1 d . . .
C15 C 0.5739(3) 0.66726(12) 0.34913(15) 0.0463(6) Uani 1 1 d . . .
H15 H 0.5395 0.7015 0.3276 0.056 Uiso 1 1 calc R . .
C16 C 0.7010(3) 0.64578(16) 0.33155(18) 0.0611(8) Uani 1 1 d . . .
H16 H 0.7522 0.6648 0.2972 0.073 Uiso 1 1 calc R . .
C17 C 0.7531(3) 0.59711(16) 0.36364(18) 0.0625(9) Uani 1 1 d . . .
H17 H 0.8402 0.5825 0.3513 0.075 Uiso 1 1 calc R . .
C18 C 0.6800(3) 0.56941(13) 0.41345(17) 0.0524(7) Uani 1 1 d . . .
H18 H 0.7173 0.5361 0.4363 0.063 Uiso 1 1 calc R . .
C19 C 0.5512(3) 0.59018(11) 0.43052(14) 0.0406(6) Uani 1 1 d . . .
H19 H 0.5006 0.5707 0.4647 0.049 Uiso 1 1 calc R . .
C20 C 0.2608(3) 0.62877(10) 0.48696(13) 0.0359(5) Uani 1 1 d . . .
C21 C 0.3368(3) 0.62435(12) 0.55578(15) 0.0480(7) Uani 1 1 d . . .
H21 H 0.4263 0.6417 0.564 0.058 Uiso 1 1 calc R . .
C22 C 0.2835(3) 0.59502(13) 0.61193(16) 0.0559(8) Uani 1 1 d . . .
H22 H 0.3372 0.5919 0.6581 0.067 Uiso 1 1 calc R . .
C23 C 0.1536(3) 0.57037(12) 0.60124(17) 0.0546(7) Uani 1 1 d . . .
H23 H 0.1174 0.5499 0.6397 0.066 Uiso 1 1 calc R . .
C24 C 0.0756(3) 0.57548(12) 0.53415(16) 0.0511(7) Uani 1 1 d . . .
H24 H -0.015 0.559 0.5268 0.061 Uiso 1 1 calc R . .
C25 C 0.1287(3) 0.60449(11) 0.47765(14) 0.0413(6) Uani 1 1 d . . .
H25 H 0.0738 0.6078 0.4318 0.05 Uiso 1 1 calc R . .
C26 C -0.1717(2) 0.65734(9) 0.08957(12) 0.0307(5) Uani 1 1 d . . .
C27 C -0.2158(2) 0.70838(10) 0.05432(13) 0.0348(5) Uani 1 1 d . . .
C28 C -0.2955(3) 0.70569(11) -0.01336(13) 0.0402(6) Uani 1 1 d . . .
H28 H -0.3227 0.7398 -0.0375 0.048 Uiso 1 1 calc R . .
C29 C -0.3365(3) 0.65569(11) -0.04674(14) 0.0440(6) Uani 1 1 d . . .
C30 C -0.2986(3) 0.60663(11) -0.00999(15) 0.0473(7) Uani 1 1 d . . .
H30 H -0.3282 0.5719 -0.0319 0.057 Uiso 1 1 calc R . .
C31 C -0.2187(3) 0.60555(10) 0.05816(13) 0.0376(6) Uani 1 1 d . . .
C32 C -0.1812(3) 0.76591(11) 0.08952(16) 0.0526(8) Uani 1 1 d . . .
C33 C -0.2519(4) 0.81405(12) 0.04415(19) 0.0741(11) Uani 1 1 d . . .
H33C H -0.2283 0.8499 0.0686 0.111 Uiso 1 1 calc R . .
H33B H -0.3539 0.8088 0.0396 0.111 Uiso 1 1 calc R . .
H33A H -0.2184 0.8142 -0.0047 0.111 Uiso 1 1 calc R . .
C34 C -0.2369(4) 0.76855(14) 0.16504(18) 0.0789(12) Uani 1 1 d . . .
H34C H -0.1887 0.7404 0.1973 0.118 Uiso 1 1 calc R . .
H34B H -0.338 0.7609 0.16 0.118 Uiso 1 1 calc R . .
H34A H -0.2196 0.806 0.1861 0.118 Uiso 1 1 calc R . .
C35 C -0.0236(4) 0.77757(14) 0.0946(2) 0.0922(15) Uani 1 1 d . . .
H35C H 0.0266 0.7485 0.1246 0.138 Uiso 1 1 calc R . .
H35B H -0.0043 0.8144 0.1172 0.138 Uiso 1 1 calc R . .
H35A H 0.008 0.7773 0.0454 0.138 Uiso 1 1 calc R . .
C36 C -0.4202(4) 0.65523(14) -0.12127(16) 0.0669(9) Uani 1 1 d . . .
H36C H -0.4583 0.6175 -0.1315 0.1 Uiso 1 1 calc R . .
H36B H -0.3588 0.6656 -0.1589 0.1 Uiso 1 1 calc R . .
H36A H -0.4975 0.6823 -0.1216 0.1 Uiso 1 1 calc R . .
C37 C -0.1823(3) 0.54892(11) 0.09581(15) 0.0477(7) Uani 1 1 d . . .
C38 C -0.2563(4) 0.49910(12) 0.0542(2) 0.0741(10) Uani 1 1 d . . .
H38C H -0.3583 0.5043 0.0515 0.111 Uiso 1 1 calc R . .
H38B H -0.2307 0.4641 0.0802 0.111 Uiso 1 1 calc R . .
H38A H -0.2268 0.4973 0.0046 0.111 Uiso 1 1 calc R . .
C39 C -0.0240(3) 0.53834(12) 0.09885(18) 0.0594(8) Uani 1 1 d . . .
H39C H 0.0046 0.5376 0.049 0.089 Uiso 1 1 calc R . .
H39B H -0.0016 0.5022 0.1227 0.089 Uiso 1 1 calc R . .
H39A H 0.0264 0.5684 0.1268 0.089 Uiso 1 1 calc R . .
C40 C -0.2298(4) 0.54845(13) 0.17343(17) 0.0619(8) Uani 1 1 d . . .
H40C H -0.1815 0.5784 0.2025 0.093 Uiso 1 1 calc R . .
H40B H -0.2067 0.5121 0.1966 0.093 Uiso 1 1 calc R . .
H40A H -0.3315 0.5545 0.1707 0.093 Uiso 1 1 calc R . .
C41 C 0.2133(6) 0.6482(3) 0.0625(3) 0.0601(15) Uiso 0.622(8) 1 d P A 1
H41B H 0.1841 0.6083 0.0598 0.072 Uiso 0.622(8) 1 calc PR A 1
H41A H 0.1409 0.6707 0.0334 0.072 Uiso 0.622(8) 1 calc PR A 1
C42 C 0.3428(6) 0.6544(3) 0.0338(3) 0.0647(16) Uiso 0.622(8) 1 d P A 1
H42B H 0.3492 0.6908 0.0083 0.078 Uiso 0.622(8) 1 calc PR A 1
H42A H 0.3603 0.6235 -0.0002 0.078 Uiso 0.622(8) 1 calc PR A 1
C43 C 0.4418(6) 0.6519(3) 0.1023(3) 0.0685(18) Uiso 0.622(8) 1 d P A 1
H43B H 0.4607 0.6125 0.1171 0.082 Uiso 0.622(8) 1 calc PR A 1
H43A H 0.532 0.6703 0.0945 0.082 Uiso 0.622(8) 1 calc PR A 1
C44 C 0.3716(3) 0.68193(14) 0.15879(17) 0.0581(8) Uiso 0.622(8) 1 d P A 1
H44B H 0.4051 0.6686 0.2086 0.07 Uiso 0.622(8) 1 calc PR A 1
H44A H 0.3863 0.723 0.1559 0.07 Uiso 0.622(8) 1 calc PR A 1
C41A C 0.2015(8) 0.6761(4) 0.0620(4) 0.0409(19) Uiso 0.378(8) 1 d P A 2
H41D H 0.1538 0.6428 0.0388 0.049 Uiso 0.378(8) 1 calc PR A 2
H41C H 0.1394 0.709 0.0521 0.049 Uiso 0.378(8) 1 calc PR A 2
C42A C 0.3240(14) 0.6847(6) 0.0333(7) 0.095(4) Uiso 0.378(8) 1 d P A 2
H42D H 0.3135 0.7141 -0.005 0.114 Uiso 0.378(8) 1 calc PR A 2
H42C H 0.3569 0.6497 0.0113 0.114 Uiso 0.378(8) 1 calc PR A 2
C43A C 0.4192(14) 0.7020(6) 0.0924(7) 0.100(4) Uiso 0.378(8) 1 d P A 2
H43D H 0.4252 0.7435 0.0935 0.12 Uiso 0.378(8) 1 calc PR A 2
H43C H 0.5138 0.6869 0.0866 0.12 Uiso 0.378(8) 1 calc PR A 2
C44A C 0.3716(3) 0.68193(14) 0.15879(17) 0.0581(8) Uiso 0.378(8) 1 d P A 2
H44D H 0.3802 0.7114 0.197 0.07 Uiso 0.378(8) 1 calc PR A 2
H44C H 0.4264 0.6487 0.177 0.07 Uiso 0.378(8) 1 calc PR A 2

loop_
_atom_site_aniso_label
_atom_site_aniso_U_11
_atom_site_aniso_U_22
_atom_site_aniso_U_33
_atom_site_aniso_U_23
_atom_site_aniso_U_13
_atom_site_aniso_U_12
P 0.0326(3) 0.0275(3) 0.0393(3) -0.0010(3) -0.0060(2) 0.0024(3)
Mg 0.0293(4) 0.0309(4) 0.0374(4) 0.0007(3) -0.0038(3) 0.0003(3)
O1 0.0335(9) 0.0301(8) 0.0422(9) 0.0034(7) -0.0080(7) -0.0017(7)
O2 0.0329(10) 0.1089(18) 0.0424(11) 0.0019(11) 0.0020(8) -0.0152(11)
N1 0.0485(13) 0.0257(10) 0.0457(12) -0.0018(9) -0.0139(10) 0.0066(9)
N2 0.0370(11) 0.0249(10) 0.0401(11) -0.0012(8) -0.0067(9) 0.0031(8)
C1 0.0280(12) 0.0293(12) 0.0365(12) 0.0012(10) -0.0018(9) -0.0002(9)
C2 0.0440(14) 0.0270(12) 0.0401(13) -0.0032(10) -0.0106(11) 0.0085(10)
C3 0.129(3) 0.0336(16) 0.094(3) -0.0133(17) 0.063(2) -0.0110(19)
C4 0.176(5) 0.0309(17) 0.083(3) -0.0038(17) 0.051(3) -0.008(2)
C5 0.119(3) 0.0407(18) 0.101(3) -0.025(2) -0.067(3) 0.034(2)
C6 0.074(3) 0.080(3) 0.156(4) -0.066(3) 0.050(3) -0.001(2)
C7 0.084(3) 0.060(2) 0.103(3) -0.030(2) 0.052(2) -0.0121(19)
C8 0.0321(12) 0.0248(11) 0.0399(13) -0.0010(9) -0.0048(10) 0.0019(9)
C9 0.0397(14) 0.0309(12) 0.0521(15) -0.0022(11) 0.0037(12) 0.0009(11)
C10 0.0409(15) 0.0355(14) 0.0663(18) -0.0077(13) 0.0065(13) 0.0058(11)
C11 0.0460(16) 0.0283(13) 0.0655(18) -0.0069(12) 0.0017(13) 0.0027(11)
C12 0.0444(15) 0.0264(12) 0.0570(16) -0.0011(11) 0.0019(12) -0.0032(11)
C13 0.0345(13) 0.0296(12) 0.0483(14) -0.0033(11) -0.0010(11) 0.0001(10)
C14 0.0306(12) 0.0360(13) 0.0392(13) -0.0071(10) -0.0065(10) -0.0017(10)
C15 0.0380(14) 0.0528(16) 0.0467(15) -0.0022(13) -0.0037(12) -0.0082(12)
C16 0.0391(16) 0.086(2) 0.0590(18) -0.0127(17) 0.0075(14) -0.0139(16)
C17 0.0327(15) 0.087(2) 0.067(2) -0.0268(19) -0.0012(14) 0.0079(16)
C18 0.0372(15) 0.0533(17) 0.0635(18) -0.0186(14) -0.0122(13) 0.0114(13)
C19 0.0344(13) 0.0389(13) 0.0466(14) -0.0077(11) -0.0059(11) 0.0022(11)
C20 0.0352(13) 0.0316(12) 0.0402(13) -0.0031(10) 0.0001(10) 0.0074(10)
C21 0.0368(14) 0.0611(18) 0.0452(15) 0.0045(13) -0.0008(11) 0.0041(13)
C22 0.0498(18) 0.071(2) 0.0466(16) 0.0118(15) 0.0031(13) 0.0169(15)
C23 0.0583(19) 0.0486(16) 0.0597(18) 0.0092(14) 0.0207(15) 0.0125(14)
C24 0.0443(16) 0.0485(16) 0.0624(18) -0.0089(14) 0.0153(14) -0.0033(13)
C25 0.0375(14) 0.0427(14) 0.0438(14) -0.0079(11) 0.0044(11) 0.0029(11)
C26 0.0244(11) 0.0328(12) 0.0348(12) -0.0001(10) 0.0020(9) -0.0009(9)
C27 0.0280(12) 0.0337(12) 0.0416(13) 0.0004(10) -0.0031(10) 0.0009(10)
C28 0.0398(14) 0.0389(14) 0.0406(13) 0.0041(11) -0.0036(11) 0.0062(11)
C29 0.0461(15) 0.0491(15) 0.0355(13) -0.0070(12) -0.0032(11) 0.0060(12)
C30 0.0558(17) 0.0395(14) 0.0453(15) -0.0122(12) -0.0011(13) -0.0033(12)
C31 0.0383(14) 0.0340(13) 0.0405(13) -0.0020(11) 0.0036(11) -0.0008(11)
C32 0.0631(18) 0.0295(13) 0.0584(17) 0.0057(12) -0.0288(14) 0.0004(12)
C33 0.101(3) 0.0340(15) 0.077(2) -0.0016(15) -0.043(2) 0.0101(16)
C34 0.124(3) 0.0441(17) 0.062(2) -0.0160(16) -0.027(2) 0.0206(19)
C35 0.078(2) 0.0474(18) 0.138(4) 0.040(2) -0.055(2) -0.0294(17)
C36 0.084(2) 0.069(2) 0.0436(16) -0.0106(15) -0.0155(16) 0.0099(18)
C37 0.0629(18) 0.0300(13) 0.0487(15) -0.0027(11) -0.0023(13) -0.0047(12)
C38 0.104(3) 0.0337(15) 0.079(2) -0.0047(15) -0.016(2) -0.0116(17)
C39 0.075(2) 0.0368(15) 0.0644(19) -0.0026(14) -0.0004(16) 0.0179(14)
C40 0.082(2) 0.0426(16) 0.0616(19) 0.0100(14) 0.0087(17) -0.0140(15)

loop_
_atom_type_symbol
_atom_type_description
_atom_type_scat_dispersion_real
_atom_type_scat_dispersion_imag
_atom_type_scat_source
C C 0.0033 0.0016 'International Tables Vol C Tables 4.2.6.8 and 6.1.1.4'
H H 0 0 'International Tables Vol C Tables 4.2.6.8 and 6.1.1.4'
Mg Mg 0.0486 0.0363 'International Tables Vol C Tables 4.2.6.8 and 6.1.1.4'
N N 0.0061 0.0033 'International Tables Vol C Tables 4.2.6.8 and 6.1.1.4'
O O 0.0106 0.006 'International Tables Vol C Tables 4.2.6.8 and 6.1.1.4'
P P 0.1023 0.0942 'International Tables Vol C Tables 4.2.6.8 and 6.1.1.4'

loop_
_geom_angle_atom_site_label_1
_geom_angle_atom_site_label_2
_geom_angle_atom_site_label_3
_geom_angle
C20 P C14 105.52(11)
C20 P C1 103.62(11)
C14 P C1 102.86(10)
O1 Mg O2 104.58(8)
O1 Mg N1 131.44(9)
O2 Mg N1 106.76(9)
O1 Mg N2 139.14(8)
O2 Mg N2 103.39(9)
N1 Mg N2 65.12(8)
C26 O1 Mg 155.95(16)
C41A O2 C44 105.6(3)
C41A O2 C41 26.6(3)
C44 O2 C41 107.2(3)
C41A O2 Mg 126.7(3)
C44 O2 Mg 125.48(17)
C41 O2 Mg 126.2(2)
C1 N1 C2 125.7(2)
C1 N1 Mg 90.62(14)
C2 N1 Mg 143.61(15)
C1 N2 C8 124.76(19)
C1 N2 Mg 89.57(13)
C8 N2 Mg 143.59(15)
N1 C1 N2 114.1(2)
N1 C1 P 117.44(16)
N2 C1 P 128.38(17)
N1 C2 C3 110.1(2)
N1 C2 C7 109.6(2)
C3 C2 C7 111.2(3)
N1 C2 H2 108.6
C3 C2 H2 108.6
C7 C2 H2 108.6
C2 C3 C4 112.8(3)
C2 C3 H3B 109
C4 C3 H3B 109
C2 C3 H3A 109
C4 C3 H3A 109
H3B C3 H3A 107.8
C5 C4 C3 110.0(4)
C5 C4 H4B 109.7
C3 C4 H4B 109.7
C5 C4 H4A 109.7
C3 C4 H4A 109.7
H4B C4 H4A 108.2
C6 C5 C4 110.4(3)
C6 C5 H5B 109.6
C4 C5 H5B 109.6
C6 C5 H5A 109.6
C4 C5 H5A 109.6
H5B C5 H5A 108.1
C5 C6 C7 112.1(3)
C5 C6 H6B 109.2
C7 C6 H6B 109.2
C5 C6 H6A 109.2
C7 C6 H6A 109.2
H6B C6 H6A 107.9
C2 C7 C6 111.7(3)
C2 C7 H7B 109.3
C6 C7 H7B 109.3
C2 C7 H7A 109.3
C6 C7 H7A 109.3
H7B C7 H7A 108
N2 C8 C9 111.26(19)
N2 C8 C13 110.23(18)
C9 C8 C13 109.95(19)
N2 C8 H8 108.4
C9 C8 H8 108.4
C13 C8 H8 108.4
C8 C9 C10 112.4(2)
C8 C9 H9B 109.1
C10 C9 H9B 109.1
C8 C9 H9A 109.1
C10 C9 H9A 109.1
H9B C9 H9A 107.9
C11 C10 C9 111.4(2)
C11 C10 H10B 109.4
C9 C10 H10B 109.4
C11 C10 H10A 109.4
C9 C10 H10A 109.4
H10B C10 H10A 108
C12 C11 C10 110.7(2)
C12 C11 H11B 109.5
C10 C11 H11B 109.5
C12 C11 H11A 109.5
C10 C11 H11A 109.5
H11B C11 H11A 108.1
C11 C12 C13 111.6(2)
C11 C12 H12B 109.3
C13 C12 H12B 109.3
C11 C12 H12A 109.3
C13 C12 H12A 109.3
H12B C12 H12A 108
C12 C13 C8 111.18(19)
C12 C13 H13B 109.4
C8 C13 H13B 109.4
C12 C13 H13A 109.4
C8 C13 H13A 109.4
H13B C13 H13A 108
C19 C14 C15 118.3(2)
C19 C14 P 125.6(2)
C15 C14 P 115.91(19)
C16 C15 C14 120.5(3)
C16 C15 H15 119.7
C14 C15 H15 119.7
C17 C16 C15 120.2(3)
C17 C16 H16 119.9
C15 C16 H16 119.9
C16 C17 C18 120.3(3)
C16 C17 H17 119.8
C18 C17 H17 119.8
C17 C18 C19 119.9(3)
C17 C18 H18 120.1
C19 C18 H18 120.1
C14 C19 C18 120.8(3)
C14 C19 H19 119.6
C18 C19 H19 119.6
C25 C20 C21 117.9(2)
C25 C20 P 124.26(19)
C21 C20 P 117.3(2)
C22 C21 C20 120.9(3)
C22 C21 H21 119.5
C20 C21 H21 119.5
C23 C22 C21 120.3(3)
C23 C22 H22 119.9
C21 C22 H22 119.9
C22 C23 C24 119.6(3)
C22 C23 H23 120.2
C24 C23 H23 120.2
C23 C24 C25 120.4(3)
C23 C24 H24 119.8
C25 C24 H24 119.8
C24 C25 C20 120.9(3)
C24 C25 H25 119.6
C20 C25 H25 119.6
O1 C26 C31 120.1(2)
O1 C26 C27 120.5(2)
C31 C26 C27 119.4(2)
C28 C27 C26 118.6(2)
C28 C27 C32 119.5(2)
C26 C27 C32 121.9(2)
C29 C28 C27 122.9(2)
C29 C28 H28 118.6
C27 C28 H28 118.6
C28 C29 C30 117.7(2)
C28 C29 C36 120.6(2)
C30 C29 C36 121.7(2)
C29 C30 C31 123.1(2)
C29 C30 H30 118.4
C31 C30 H30 118.4
C30 C31 C26 118.1(2)
C30 C31 C37 119.8(2)
C26 C31 C37 122.1(2)
C35 C32 C34 111.4(3)
C35 C32 C33 106.1(3)
C34 C32 C33 106.6(3)
C35 C32 C27 111.1(3)
C34 C32 C27 109.7(2)
C33 C32 C27 111.9(2)
C32 C33 H33C 109.5
C32 C33 H33B 109.5
H33C C33 H33B 109.5
C32 C33 H33A 109.5
H33C C33 H33A 109.5
H33B C33 H33A 109.5
C32 C34 H34C 109.5
C32 C34 H34B 109.5
H34C C34 H34B 109.5
C32 C34 H34A 109.5
H34C C34 H34A 109.5
H34B C34 H34A 109.5
C32 C35 H35C 109.5
C32 C35 H35B 109.5
H35C C35 H35B 109.5
C32 C35 H35A 109.5
H35C C35 H35A 109.5
H35B C35 H35A 109.5
C29 C36 H36C 109.5
C29 C36 H36B 109.5
H36C C36 H36B 109.5
C29 C36 H36A 109.5
H36C C36 H36A 109.5
H36B C36 H36A 109.5
C39 C37 C40 110.2(3)
C39 C37 C31 109.9(2)
C40 C37 C31 110.4(2)
C39 C37 C38 107.2(3)
C40 C37 C38 106.9(3)
C31 C37 C38 112.2(2)
C37 C38 H38C 109.5
C37 C38 H38B 109.5
H38C C38 H38B 109.5
C37 C38 H38A 109.5
H38C C38 H38A 109.5
H38B C38 H38A 109.5
C37 C39 H39C 109.5
C37 C39 H39B 109.5
H39C C39 H39B 109.5
C37 C39 H39A 109.5
H39C C39 H39A 109.5
H39B C39 H39A 109.5
C37 C40 H40C 109.5
C37 C40 H40B 109.5
H40C C40 H40B 109.5
C37 C40 H40A 109.5
H40C C40 H40A 109.5
H40B C40 H40A 109.5
C42 C41 O2 109.3(4)
C42 C41 H41B 109.8
O2 C41 H41B 109.8
C42 C41 H41A 109.8
O2 C41 H41A 109.8
H41B C41 H41A 108.3
C41 C42 C43 101.1(5)
C41 C42 H42B 111.6
C43 C42 H42B 111.6
C41 C42 H42A 111.6
C43 C42 H42A 111.6
H42B C42 H42A 109.4
C44 C43 C42 106.0(5)
C44 C43 H43B 110.5
C42 C43 H43B 110.5
C44 C43 H43A 110.5
C42 C43 H43A 110.5
H43B C43 H43A 108.7
O2 C44 C43 101.9(3)
O2 C44 H44B 111.4
C43 C44 H44B 111.4
O2 C44 H44A 111.4
C43 C44 H44A 111.4
H44B C44 H44A 109.2
C42A C41A O2 110.1(7)
C42A C41A H41D 109.6
O2 C41A H41D 109.6
C42A C41A H41C 109.6
O2 C41A H41C 109.6
H41D C41A H41C 108.2
C41A C42A C43A 105.4(11)
C41A C42A H42D 110.7
C43A C42A H42D 110.7
C41A C42A H42C 110.7
C43A C42A H42C 110.7
H42D C42A H42C 108.8
C42A C43A H43D 109.9
C42A C43A H43C 109.9
H43D C43A H43C 108.3

loop_
_geom_bond_atom_site_label_1
_geom_bond_atom_site_label_2
_geom_bond_distance
P C20 1.824(3)
P C14 1.833(3)
P C1 1.892(2)
Mg O1 1.8463(17)
Mg O2 2.004(2)
Mg N1 2.062(2)
Mg N2 2.085(2)
O1 C26 1.340(3)
O2 C41A 1.437(7)
O2 C44 1.442(4)
O2 C41 1.483(6)
N1 C1 1.328(3)
N1 C2 1.459(3)
N2 C1 1.331(3)
N2 C8 1.460(3)
C2 C3 1.484(4)
C2 C7 1.501(4)
C2 H2 1
C3 C4 1.533(4)
C3 H3B 0.99
C3 H3A 0.99
C4 C5 1.465(6)
C4 H4B 0.99
C4 H4A 0.99
C5 C6 1.456(6)
C5 H5B 0.99
C5 H5A 0.99
C6 C7 1.542(5)
C6 H6B 0.99
C6 H6A 0.99
C7 H7B 0.99
C7 H7A 0.99
C8 C9 1.521(3)
C8 C13 1.528(3)
C8 H8 1
C9 C10 1.525(3)
C9 H9B 0.99
C9 H9A 0.99
C10 C11 1.519(4)
C10 H10B 0.99
C10 H10A 0.99
C11 C12 1.515(4)
C11 H11B 0.99
C11 H11A 0.99
C12 C13 1.527(3)
C12 H12B 0.99
C12 H12A 0.99
C13 H13B 0.99
C13 H13A 0.99
C14 C19 1.387(3)
C14 C15 1.396(4)
C15 C16 1.386(4)
C15 H15 0.95
C16 C17 1.371(5)
C16 H16 0.95
C17 C18 1.372(5)
C17 H17 0.95
C18 C19 1.391(4)
C18 H18 0.95
C19 H19 0.95
C20 C25 1.385(3)
C20 C21 1.398(3)
C21 C22 1.382(4)
C21 H21 0.95
C22 C23 1.372(4)
C22 H22 0.95
C23 C24 1.381(4)
C23 H23 0.95
C24 C25 1.382(4)
C24 H24 0.95
C25 H25 0.95
C26 C31 1.416(3)
C26 C27 1.421(3)
C27 C28 1.394(3)
C27 C32 1.537(3)
C28 C29 1.378(4)
C28 H28 0.95
C29 C30 1.379(4)
C29 C36 1.516(4)
C30 C31 1.401(3)
C30 H30 0.95
C31 C37 1.539(3)
C32 C35 1.527(5)
C32 C34 1.533(5)
C32 C33 1.534(4)
C33 H33C 0.98
C33 H33B 0.98
C33 H33A 0.98
C34 H34C 0.98
C34 H34B 0.98
C34 H34A 0.98
C35 H35C 0.98
C35 H35B 0.98
C35 H35A 0.98
C36 H36C 0.98
C36 H36B 0.98
C36 H36A 0.98
C37 C39 1.531(4)
C37 C40 1.535(4)
C37 C38 1.545(4)
C38 H38C 0.98
C38 H38B 0.98
C38 H38A 0.98
C39 H39C 0.98
C39 H39B 0.98
C39 H39A 0.98
C40 H40C 0.98
C40 H40B 0.98
C40 H40A 0.98
C41 C42 1.400(8)
C41 H41B 0.99
C41 H41A 0.99
C42 C43 1.499(8)
C42 H42B 0.99
C42 H42A 0.99
C43 C44 1.474(6)
C43 H43B 0.99
C43 H43A 0.99
C44 H44B 0.99
C44 H44A 0.99
C41A C42A 1.347(14)
C41A H41D 0.99
C41A H41C 0.99
C42A C43A 1.408(16)
C42A H42D 0.99
C42A H42C 0.99
C43A H43D 0.99
C43A H43C 0.99
